data_4109392
loop_
_publ_author_name
'Chao Liu'
'Dong-Mei Shen'
'Qing-Yun Chen'

_publ_section_title
;
 Synthesis and Reactions of 20 \p-Electron
 \b-Tetrakis(trifluoromethyl)-meso-tetraphenylporphyrins
;
_journal_name_full 'Journal of the American Chemical Society'
_journal_page_first 5814
_journal_page_last 5815
_journal_paper_doi 10.1021/ja070855c
_journal_volume 129
_journal_year 2007
_chemical_formula_sum 'C53 H38 Cl2 F12 N4'
_chemical_formula_weight 1029.77
_chemical_name_systematic
; 
 ? 
;
_space_group_IT_number 14
_symmetry_cell_setting monoclinic
_symmetry_space_group_name_Hall '-P 2yn'
_symmetry_space_group_name_H-M 'P 1 21/n 1'
_atom_sites_solution_hydrogens geom
_atom_sites_solution_primary direct
_atom_sites_solution_secondary difmap
_audit_creation_method SHELXL-97
_cell_angle_alpha 90.00
_cell_angle_beta 101.61(2)
_cell_angle_gamma 90.00
_cell_formula_units_Z 4
_cell_length_a 14.440(15)
_cell_length_b 22.28(2)
_cell_length_c 15.994(16)
_cell_measurement_reflns_used 1673
_cell_measurement_temperature 293(2)
_cell_measurement_theta_max 32.155
_cell_measurement_theta_min 4.487
_cell_volume 5040(9)
_computing_cell_refinement 'Bruker SMART'
_computing_data_collection 'Bruker SMART'
_computing_data_reduction 'Bruker SHELXTL'
_computing_molecular_graphics 'Bruker SHELXTL'
_computing_publication_material 'Bruker SHELXTL'
_computing_structure_refinement 'SHELXL-97 (Sheldrick, 1997)'
_computing_structure_solution 'SHELXS-97 (Sheldrick, 1990)'
_diffrn_ambient_temperature 293(2)
_diffrn_measured_fraction_theta_full 0.999
_diffrn_measured_fraction_theta_max 0.999
_diffrn_measurement_device_type 'CCD area detector'
_diffrn_measurement_method 'phi and omega scans'
_diffrn_radiation_monochromator graphite
_diffrn_radiation_source 'fine-focus sealed tube'
_diffrn_radiation_type MoK\a
_diffrn_radiation_wavelength 0.71073
_diffrn_reflns_av_R_equivalents 0.1166
_diffrn_reflns_av_sigmaI/netI 0.1566
_diffrn_reflns_limit_h_max 17
_diffrn_reflns_limit_h_min -17
_diffrn_reflns_limit_k_max 26
_diffrn_reflns_limit_k_min -26
_diffrn_reflns_limit_l_max 14
_diffrn_reflns_limit_l_min -19
_diffrn_reflns_number 26394
_diffrn_reflns_theta_full 25.50
_diffrn_reflns_theta_max 25.50
_diffrn_reflns_theta_min 1.59
_exptl_absorpt_coefficient_mu 0.213
_exptl_absorpt_correction_T_max 1.0000
_exptl_absorpt_correction_T_min 0.8354
_exptl_absorpt_correction_type empirical
_exptl_crystal_colour red
_exptl_crystal_density_diffrn 1.357
_exptl_crystal_description prismatic
_exptl_crystal_F_000 2104
_exptl_crystal_size_max 0.284
_exptl_crystal_size_mid 0.251
_exptl_crystal_size_min 0.056
_refine_diff_density_max 0.507
_refine_diff_density_min -0.452
_refine_diff_density_rms 0.065
_refine_ls_extinction_coef 0.0019(6)
_refine_ls_extinction_expression Fc^*^=kFc[1+0.001xFc^2^\l^3^/sin(2\q)]^-1/4^
_refine_ls_extinction_method SHELXL
_refine_ls_goodness_of_fit_ref 0.911
_refine_ls_hydrogen_treatment constr
_refine_ls_matrix_type full
_refine_ls_number_parameters 634
_refine_ls_number_reflns 9383
_refine_ls_number_restraints 11
_refine_ls_restrained_S_all 0.918
_refine_ls_R_factor_all 0.2013
_refine_ls_R_factor_gt 0.0876
_refine_ls_shift/su_max 0.085
_refine_ls_shift/su_mean 0.029
_refine_ls_structure_factor_coef Fsqd
_refine_ls_weighting_details 'calc w=1/[\s^2^(Fo^2^)+(0.1208P)^2^+0.0000P] where P=(Fo^2^+2Fc^2^)/3'
_refine_ls_weighting_scheme calc
_refine_ls_wR_factor_gt 0.2261
_refine_ls_wR_factor_ref 0.2780
_reflns_number_gt 3553
_reflns_number_total 9383
_reflns_threshold_expression >2sigma(I)
_cod_data_source_file ja070855csi20070206_124023.cif
_cod_data_source_block cd2708
_cod_database_code 4109392

loop_
_symmetry_equiv_pos_as_xyz
'x, y, z'
'-x+1/2, y+1/2, -z+1/2'
'-x, -y, -z'
'x-1/2, -y-1/2, z-1/2'

loop_
_atom_site_label
_atom_site_type_symbol
_atom_site_fract_x
_atom_site_fract_y
_atom_site_fract_z
_atom_site_U_iso_or_equiv
_atom_site_adp_type
_atom_site_occupancy
_atom_site_symmetry_multiplicity
_atom_site_calc_flag
_atom_site_refinement_flags
N1 N 0.2970(3) 0.11408(19) 0.3067(2) 0.0458(11) Uani 1 1 d .
N2 N 0.2328(3) -0.02649(18) 0.3424(3) 0.0477(11) Uani 1 1 d .
N3 N 0.3083(3) -0.00862(18) 0.5465(2) 0.0441(11) Uani 1 1 d .
N4 N 0.3089(3) 0.13849(18) 0.5124(2) 0.0493(11) Uani 1 1 d .
F1 F -0.0105(3) 0.1212(3) 0.2050(3) 0.150(2) Uani 1 1 d .
F2 F 0.0543(3) 0.0601(2) 0.1437(3) 0.1368(19) Uani 1 1 d .
F3 F 0.0484(4) 0.1481(3) 0.1070(3) 0.147(3) Uani 1 1 d .
F4 F 0.0807(4) 0.2546(2) 0.2213(3) 0.144(2) Uani 1 1 d .
F5 F 0.1595(3) 0.27232(19) 0.3371(3) 0.1312(18) Uani 1 1 d .
F6 F 0.0453(3) 0.21652(17) 0.3276(4) 0.1320(19) Uani 1 1 d .
F7 F 0.0695(3) 0.0563(2) 0.6475(3) 0.1304(18) Uani 1 1 d .
F8 F 0.1202(4) -0.0095(2) 0.7363(3) 0.152(2) Uani 1 1 d .
F9 F 0.1921(3) 0.07180(19) 0.7339(3) 0.1021(14) Uani 1 1 d .
F10 F 0.0157(3) -0.05948(19) 0.5642(4) 0.1345(19) Uani 1 1 d .
F11 F 0.0804(3) -0.12244(19) 0.5008(3) 0.1072(14) Uani 1 1 d .
F12 F 0.1028(4) -0.1253(2) 0.6319(3) 0.142(2) Uani 1 1 d .
C1 C 0.2665(4) 0.1691(2) 0.3305(3) 0.0481(13) Uani 1 1 d .
C2 C 0.1779(4) 0.1781(2) 0.2834(3) 0.0469(13) Uani 1 1 d .
C3 C 0.1538(4) 0.1266(3) 0.2314(3) 0.0517(14) Uani 1 1 d .
C4 C 0.2282(4) 0.0872(2) 0.2467(3) 0.0453(13) Uani 1 1 d .
C5 C 0.2452(4) 0.0283(3) 0.2111(3) 0.0511(14) Uani 1 1 d .
C6 C 0.2582(4) -0.0218(3) 0.2620(3) 0.0514(14) Uani 1 1 d .
C7 C 0.3048(4) -0.0779(3) 0.2496(4) 0.0643(16) Uani 1 1 d .
H7 H 0.3274 -0.0884 0.2011 0.077 Uiso 1 1 calc R
C8 C 0.3101(4) -0.1118(3) 0.3183(4) 0.0646(16) Uani 1 1 d .
H8 H 0.3386 -0.1493 0.3261 0.078 Uiso 1 1 calc R
C9 C 0.2649(4) -0.0818(2) 0.3794(4) 0.0505(14) Uani 1 1 d .
C10 C 0.2610(3) -0.0985(2) 0.4602(3) 0.0462(13) Uani 1 1 d .
C11 C 0.2454(3) -0.0543(2) 0.5234(3) 0.0416(12) Uani 1 1 d .
C12 C 0.1771(3) -0.0475(2) 0.5730(3) 0.0468(13) Uani 1 1 d .
C13 C 0.2017(3) 0.0027(2) 0.6267(3) 0.0432(12) Uani 1 1 d .
C14 C 0.2837(3) 0.0276(2) 0.6090(3) 0.0462(13) Uani 1 1 d .
C15 C 0.3443(4) 0.0781(2) 0.6445(3) 0.0504(14) Uani 1 1 d .
C16 C 0.3613(4) 0.1247(2) 0.5935(3) 0.0500(14) Uani 1 1 d .
C17 C 0.4416(4) 0.1647(3) 0.6072(4) 0.0611(16) Uani 1 1 d .
H17 H 0.4885 0.1661 0.6564 0.073 Uiso 1 1 calc R
C18 C 0.4382(4) 0.1990(2) 0.5389(3) 0.0566(15) Uani 1 1 d .
H18 H 0.4829 0.2279 0.5326 0.068 Uiso 1 1 calc R
C19 C 0.3559(4) 0.1851(2) 0.4766(3) 0.0481(13) Uani 1 1 d .
C20 C 0.3283(4) 0.2057(2) 0.3950(3) 0.0501(13) Uani 1 1 d .
C21 C 0.2575(4) 0.0277(3) 0.1221(4) 0.0649(16) Uani 1 1 d .
C22 C 0.2971(5) 0.0754(3) 0.0885(4) 0.0739(18) Uani 1 1 d .
H22 H 0.3173 0.1086 0.1226 0.089 Uiso 1 1 calc R
C23 C 0.3072(6) 0.0748(4) 0.0054(5) 0.095(2) Uani 1 1 d .
H23 H 0.3349 0.1074 -0.0165 0.115 Uiso 1 1 calc R
C24 C 0.2773(7) 0.0272(5) -0.0454(5) 0.116(3) Uani 1 1 d .
H24 H 0.2837 0.0275 -0.1021 0.129 Uiso 1 1 calc R
C25 C 0.2384(7) -0.0208(5) -0.0146(5) 0.115(3) Uani 1 1 d .
H25 H 0.2189 -0.0535 -0.0499 0.130 Uiso 1 1 calc R
C26 C 0.2272(5) -0.0219(3) 0.0699(4) 0.093(2) Uani 1 1 d .
H26 H 0.2001 -0.0549 0.0912 0.112 Uiso 1 1 calc R
C27 C 0.2866(4) -0.1599(3) 0.4911(4) 0.0570(15) Uani 1 1 d .
C28 C 0.2635(5) -0.2104(3) 0.4402(4) 0.0758(18) Uani 1 1 d .
H28 H 0.2294 -0.2056 0.3847 0.091 Uiso 1 1 calc R
C29 C 0.2893(6) -0.2669(3) 0.4691(6) 0.101(3) Uani 1 1 d .
H29 H 0.2731 -0.2997 0.4332 0.121 Uiso 1 1 calc R
C30 C 0.3378(6) -0.2753(4) 0.5490(7) 0.113(3) Uani 1 1 d .
H30 H 0.3566 -0.3138 0.5675 0.125 Uiso 1 1 calc R
C31 C 0.3599(6) -0.2274(4) 0.6042(6) 0.105(3) Uani 1 1 d .
H31 H 0.3910 -0.2332 0.6604 0.126 Uiso 1 1 calc R
C32 C 0.3344(4) -0.1699(3) 0.5731(4) 0.0773(19) Uani 1 1 d .
H32 H 0.3503 -0.1372 0.6094 0.093 Uiso 1 1 calc R
C33 C 0.3979(4) 0.0729(3) 0.7312(3) 0.0574(15) Uani 1 1 d D
C34 C 0.4200(5) 0.1223(3) 0.7832(4) 0.086(2) Uani 1 1 d D
H34 H 0.3975 0.1599 0.7636 0.103 Uiso 1 1 calc R
C35 C 0.4750(6) 0.1167(5) 0.8639(5) 0.114(3) Uani 1 1 d D
H35 H 0.4892 0.1506 0.8979 0.127 Uiso 1 1 calc R
C36 C 0.5082(6) 0.0633(6) 0.8941(5) 0.115(4) Uani 1 1 d D
H36 H 0.5469 0.0605 0.9480 0.120 Uiso 1 1 calc R
C37 C 0.4852(5) 0.0129(5) 0.8459(5) 0.113(3) Uani 1 1 d D
H37 H 0.5065 -0.0245 0.8673 0.125 Uiso 1 1 calc R
C38 C 0.4300(4) 0.0179(3) 0.7647(4) 0.078(2) Uani 1 1 d D
H38 H 0.4141 -0.0165 0.7320 0.093 Uiso 1 1 calc R
C39 C 0.3714(4) 0.2607(3) 0.3664(4) 0.0599(15) Uani 1 1 d .
C40 C 0.3958(4) 0.3101(3) 0.4196(4) 0.0759(18) Uani 1 1 d .
H40 H 0.3806 0.3098 0.4734 0.091 Uiso 1 1 calc R
C41 C 0.4413(5) 0.3591(3) 0.3955(6) 0.090(2) Uani 1 1 d .
H41 H 0.4609 0.3900 0.4342 0.108 Uiso 1 1 calc R
C42 C 0.4578(5) 0.3625(4) 0.3158(7) 0.104(3) Uani 1 1 d .
H42 H 0.4855 0.3968 0.2983 0.124 Uiso 1 1 calc R
C43 C 0.4340(5) 0.3163(4) 0.2612(5) 0.093(2) Uani 1 1 d .
H43 H 0.4471 0.3185 0.2067 0.111 Uiso 1 1 calc R
C44 C 0.3897(4) 0.2648(3) 0.2852(4) 0.0741(18) Uani 1 1 d .
H44 H 0.3727 0.2337 0.2465 0.089 Uiso 1 1 calc R
C45 C 0.1160(5) 0.2281(3) 0.2933(4) 0.0641(16) Uani 1 1 d .
C46 C 0.0630(5) 0.1149(4) 0.1713(4) 0.0709(18) Uani 1 1 d .
C47 C 0.0958(4) -0.0882(3) 0.5683(4) 0.0681(17) Uani 1 1 d .
C48 C 0.1486(4) 0.0291(3) 0.6866(4) 0.0668(17) Uani 1 1 d .
C49 C 0.3940(4) 0.0927(3) 0.3296(3) 0.0615(16) Uani 1 1 d .
H49A H 0.4328 0.1147 0.2982 0.092 Uiso 1 1 calc R
H49B H 0.3960 0.0508 0.3161 0.092 Uiso 1 1 calc R
H49C H 0.4172 0.0983 0.3896 0.092 Uiso 1 1 calc R
C50 C 0.1422(4) -0.0032(3) 0.3540(4) 0.0646(16) Uani 1 1 d .
H50A H 0.1044 0.0074 0.2996 0.097 Uiso 1 1 calc R
H50B H 0.1522 0.0316 0.3900 0.097 Uiso 1 1 calc R
H50C H 0.1100 -0.0334 0.3803 0.097 Uiso 1 1 calc R
C51 C 0.3991(3) -0.0046(3) 0.5192(4) 0.0643(16) Uani 1 1 d .
H51A H 0.4207 -0.0443 0.5092 0.096 Uiso 1 1 calc R
H51B H 0.4448 0.0146 0.5629 0.096 Uiso 1 1 calc R
H51C H 0.3914 0.0184 0.4675 0.096 Uiso 1 1 calc R
C52 C 0.2063(4) 0.1313(3) 0.4926(4) 0.0707(17) Uani 1 1 d .
H52A H 0.1856 0.1151 0.5413 0.106 Uiso 1 1 calc R
H52B H 0.1889 0.1044 0.4451 0.106 Uiso 1 1 calc R
H52C H 0.1770 0.1696 0.4781 0.106 Uiso 1 1 calc R
C53 C 0.6341(13) 0.1397(7) 0.1598(12) 0.147(7) Uiso 0.50 1 d PD
C53' C 0.6585(14) 0.2576(7) 0.1509(13) 0.157(7) Uiso 0.50 1 d PD
Cl1 Cl 0.5621(11) 0.2031(7) 0.1039(9) 0.187(9) Uiso 1 1 d D
Cl2 Cl 0.7375(10) 0.1885(6) 0.1683(9) 0.180(9) Uiso 1 1 d D

loop_
_atom_site_aniso_label
_atom_site_aniso_U_11
_atom_site_aniso_U_22
_atom_site_aniso_U_33
_atom_site_aniso_U_23
_atom_site_aniso_U_13
_atom_site_aniso_U_12
N1 0.033(2) 0.056(3) 0.046(3) 0.004(2) 0.003(2) 0.005(2)
N2 0.043(3) 0.054(3) 0.050(3) 0.006(2) 0.018(2) 0.011(2)
N3 0.028(2) 0.056(3) 0.050(3) 0.006(2) 0.0134(19) 0.005(2)
N4 0.042(3) 0.056(3) 0.046(3) 0.006(2) 0.000(2) -0.009(2)
F1 0.047(3) 0.175(7) 0.104(4) -0.039(4) 0.007(2) -0.009(3)
F2 0.089(3) 0.122(4) 0.168(5) -0.047(3) -0.050(3) 0.003(3)
F3 0.112(5) 0.172(6) 0.113(4) 0.109(4) -0.078(3) -0.082(4)
F4 0.168(5) 0.139(4) 0.117(3) 0.055(3) 0.007(3) 0.088(4)
F5 0.089(3) 0.080(3) 0.180(5) -0.038(3) -0.005(3) 0.031(3)
F6 0.101(3) 0.084(3) 0.181(5) 0.024(3) 0.106(4) 0.023(2)
F7 0.066(3) 0.214(5) 0.112(3) -0.048(3) 0.019(2) 0.043(3)
F8 0.233(6) 0.115(4) 0.155(4) -0.002(3) 0.154(5) -0.018(4)
F9 0.080(3) 0.136(4) 0.100(3) -0.053(3) 0.040(2) -0.026(2)
F10 0.043(2) 0.117(3) 0.253(6) -0.045(4) 0.052(3) -0.017(2)
F11 0.075(3) 0.128(3) 0.125(3) -0.050(3) 0.037(2) -0.049(2)
F12 0.149(4) 0.158(4) 0.115(4) 0.052(3) 0.017(3) -0.081(4)
C1 0.044(3) 0.050(3) 0.049(3) 0.008(3) 0.006(3) 0.000(3)
C2 0.042(3) 0.049(3) 0.050(3) 0.011(3) 0.007(3) 0.008(3)
C3 0.039(3) 0.072(4) 0.042(3) 0.018(3) 0.003(2) 0.000(3)
C4 0.041(3) 0.059(4) 0.035(3) 0.009(3) 0.006(2) 0.001(3)
C5 0.045(3) 0.061(4) 0.048(3) 0.001(3) 0.011(3) 0.002(3)
C6 0.051(3) 0.061(4) 0.044(3) -0.002(3) 0.013(3) 0.002(3)
C7 0.077(4) 0.055(4) 0.068(4) -0.008(3) 0.032(3) 0.007(3)
C8 0.070(4) 0.053(4) 0.077(4) 0.000(3) 0.028(3) 0.018(3)
C9 0.049(3) 0.044(3) 0.061(4) 0.002(3) 0.017(3) 0.007(3)
C10 0.040(3) 0.042(3) 0.058(4) 0.003(3) 0.015(3) 0.006(2)
C11 0.031(3) 0.044(3) 0.051(3) 0.009(3) 0.011(2) -0.002(2)
C12 0.033(3) 0.055(3) 0.054(3) 0.015(3) 0.012(2) -0.004(3)
C13 0.036(3) 0.050(3) 0.045(3) 0.002(3) 0.012(2) -0.003(2)
C14 0.040(3) 0.057(3) 0.041(3) 0.007(3) 0.006(2) 0.002(3)
C15 0.048(3) 0.058(4) 0.045(3) 0.007(3) 0.010(3) -0.006(3)
C16 0.040(3) 0.063(4) 0.044(3) -0.003(3) 0.002(2) -0.004(3)
C17 0.055(4) 0.071(4) 0.050(3) 0.003(3) -0.007(3) -0.022(3)
C18 0.047(4) 0.055(4) 0.065(4) 0.004(3) 0.004(3) -0.016(3)
C19 0.050(3) 0.041(3) 0.051(3) 0.007(3) 0.005(3) -0.009(3)
C20 0.046(3) 0.052(3) 0.051(3) 0.005(3) 0.007(3) -0.004(3)
C21 0.055(4) 0.095(5) 0.044(3) 0.002(4) 0.006(3) 0.002(3)
C22 0.087(5) 0.083(5) 0.057(4) 0.017(4) 0.029(4) 0.007(4)
C23 0.112(6) 0.113(7) 0.071(5) 0.024(5) 0.041(5) 0.022(5)
C24 0.131(8) 0.164(9) 0.060(5) 0.009(6) 0.039(5) 0.020(7)
C25 0.155(9) 0.160(9) 0.066(6) -0.035(6) 0.034(5) -0.025(7)
C26 0.107(6) 0.109(6) 0.063(5) -0.020(4) 0.015(4) -0.014(5)
C27 0.042(3) 0.058(4) 0.072(4) 0.004(3) 0.015(3) 0.005(3)
C28 0.082(5) 0.064(4) 0.080(5) 0.006(4) 0.012(4) -0.003(4)
C29 0.127(7) 0.048(4) 0.126(7) 0.010(5) 0.021(6) 0.011(4)
C30 0.112(7) 0.067(6) 0.164(9) 0.042(6) 0.041(7) 0.035(5)
C31 0.104(6) 0.086(6) 0.112(6) 0.044(5) -0.007(5) 0.022(5)
C32 0.071(5) 0.065(4) 0.092(5) 0.012(4) 0.005(4) 0.008(3)
C33 0.049(4) 0.078(4) 0.043(3) 0.007(3) 0.003(3) -0.012(3)
C34 0.100(6) 0.112(6) 0.043(4) 0.006(4) 0.005(4) -0.031(4)
C35 0.118(7) 0.171(9) 0.051(5) -0.006(5) 0.010(5) -0.068(7)
C36 0.088(6) 0.233(13) 0.047(5) 0.036(7) -0.002(4) -0.032(8)
C37 0.065(5) 0.192(10) 0.078(6) 0.051(6) 0.008(4) 0.022(6)
C38 0.052(4) 0.127(6) 0.053(4) 0.020(4) 0.006(3) 0.009(4)
C39 0.051(4) 0.054(4) 0.070(4) 0.005(3) 0.000(3) -0.004(3)
C40 0.072(5) 0.057(4) 0.092(5) 0.015(4) 0.000(4) -0.007(3)
C41 0.089(6) 0.063(5) 0.112(6) 0.022(5) 0.005(5) -0.013(4)
C42 0.077(5) 0.078(6) 0.145(8) 0.049(6) -0.004(5) -0.016(4)
C43 0.087(5) 0.093(6) 0.095(6) 0.041(5) 0.008(4) -0.020(5)
C44 0.073(5) 0.088(5) 0.060(4) 0.021(4) 0.008(3) -0.009(4)
C45 0.055(4) 0.055(4) 0.077(4) 0.009(4) 0.001(3) 0.006(3)
C46 0.055(4) 0.092(5) 0.061(4) 0.011(4) 0.001(3) -0.005(4)
C47 0.054(4) 0.087(5) 0.070(4) -0.001(4) 0.028(3) -0.011(4)
C48 0.046(4) 0.097(5) 0.061(4) -0.013(4) 0.021(3) -0.018(4)
C49 0.040(3) 0.075(4) 0.066(4) 0.000(3) 0.002(3) 0.010(3)
C50 0.050(4) 0.078(4) 0.069(4) 0.012(3) 0.021(3) 0.011(3)
C51 0.035(3) 0.084(4) 0.081(4) 0.002(3) 0.028(3) -0.004(3)
C52 0.048(4) 0.087(5) 0.073(4) 0.014(4) 0.002(3) -0.007(3)

loop_
_atom_type_symbol
_atom_type_description
_atom_type_scat_dispersion_real
_atom_type_scat_dispersion_imag
_atom_type_scat_source
C C 0.0033 0.0016 'International Tables Vol C Tables 4.2.6.8 and 6.1.1.4'
H H 0.0000 0.0000 'International Tables Vol C Tables 4.2.6.8 and 6.1.1.4'
N N 0.0061 0.0033 'International Tables Vol C Tables 4.2.6.8 and 6.1.1.4'
F F 0.0171 0.0103 'International Tables Vol C Tables 4.2.6.8 and 6.1.1.4'
Cl Cl 0.1484 0.1585 'International Tables Vol C Tables 4.2.6.8 and 6.1.1.4'

loop_
_geom_angle_atom_site_label_1
_geom_angle_atom_site_label_2
_geom_angle_atom_site_label_3
_geom_angle
C4 N1 C1 110.7(4)
C4 N1 C49 123.9(4)
C1 N1 C49 124.5(4)
C9 N2 C6 108.9(4)
C9 N2 C50 119.2(4)
C6 N2 C50 119.7(4)
C11 N3 C14 112.1(4)
C11 N3 C51 123.4(4)
C14 N3 C51 123.6(4)
C16 N4 C19 108.8(4)
C16 N4 C52 120.9(4)
C19 N4 C52 122.5(4)
C2 C1 N1 107.2(5)
C2 C1 C20 132.5(5)
N1 C1 C20 120.3(5)
C1 C2 C3 107.3(5)
C1 C2 C45 125.5(5)
C3 C2 C45 126.8(5)
C4 C3 C2 108.8(5)
C4 C3 C46 124.2(6)
C2 C3 C46 127.0(5)
C3 C4 N1 106.1(5)
C3 C4 C5 133.5(5)
N1 C4 C5 120.4(4)
C6 C5 C21 122.6(5)
C6 C5 C4 120.7(5)
C21 C5 C4 116.4(5)
C5 C6 N2 124.9(5)
C5 C6 C7 129.2(5)
N2 C6 C7 105.8(5)
C8 C7 C6 109.2(5)
C8 C7 H7 125.4
C6 C7 H7 125.4
C7 C8 C9 109.9(5)
C7 C8 H8 125.1
C9 C8 H8 125.0
C10 C9 N2 124.6(4)
C10 C9 C8 129.0(5)
N2 C9 C8 106.1(4)
C9 C10 C11 121.0(5)
C9 C10 C27 121.2(5)
C11 C10 C27 117.2(5)
N3 C11 C12 105.9(4)
N3 C11 C10 120.2(4)
C12 C11 C10 133.8(5)
C11 C12 C13 108.2(4)
C11 C12 C47 123.6(5)
C13 C12 C47 128.2(5)
C14 C13 C12 108.2(4)
C14 C13 C48 123.6(5)
C12 C13 C48 128.1(5)
N3 C14 C13 105.5(4)
N3 C14 C15 120.5(4)
C13 C14 C15 134.0(5)
C16 C15 C33 120.2(5)
C16 C15 C14 120.9(5)
C33 C15 C14 118.2(5)
C15 C16 N4 126.1(5)
C15 C16 C17 127.7(5)
N4 C16 C17 105.8(5)
C18 C17 C16 109.6(5)
C18 C17 H17 125.2
C16 C17 H17 125.2
C17 C18 C19 109.7(5)
C17 C18 H18 125.2
C19 C18 H18 125.2
C20 C19 N4 124.1(5)
C20 C19 C18 129.6(5)
N4 C19 C18 106.0(4)
C19 C20 C1 120.2(5)
C19 C20 C39 120.8(5)
C1 C20 C39 118.4(5)
C22 C21 C26 118.9(6)
C22 C21 C5 121.1(6)
C26 C21 C5 120.0(6)
C21 C22 C23 120.7(7)
C21 C22 H22 119.6
C23 C22 H22 119.7
C24 C23 C22 120.5(8)
C24 C23 H23 119.8
C22 C23 H23 119.8
C25 C24 C23 120.6(8)
C25 C24 H24 119.7
C23 C24 H24 119.7
C24 C25 C26 120.5(8)
C24 C25 H25 119.8
C26 C25 H25 119.8
C25 C26 C21 118.8(7)
C25 C26 H26 120.6
C21 C26 H26 120.6
C32 C27 C28 116.4(6)
C32 C27 C10 120.9(6)
C28 C27 C10 122.7(5)
C29 C28 C27 122.0(7)
C29 C28 H28 119.0
C27 C28 H28 119.0
C30 C29 C28 120.4(8)
C30 C29 H29 119.8
C28 C29 H29 119.8
C29 C30 C31 120.7(7)
C29 C30 H30 119.7
C31 C30 H30 119.6
C30 C31 C32 118.2(7)
C30 C31 H31 120.9
C32 C31 H31 120.9
C27 C32 C31 122.3(7)
C27 C32 H32 118.8
C31 C32 H32 118.9
C34 C33 C38 117.2(6)
C34 C33 C15 121.9(6)
C38 C33 C15 120.9(6)
C35 C34 C33 120.8(7)
C35 C34 H34 119.6
C33 C34 H34 119.6
C36 C35 C34 121.1(8)
C36 C35 H35 119.5
C34 C35 H35 119.4
C35 C36 C37 120.0(8)
C35 C36 H36 120.0
C37 C36 H36 120.0
C36 C37 C38 119.5(8)
C36 C37 H37 120.3
C38 C37 H37 120.3
C33 C38 C37 121.3(7)
C33 C38 H38 119.3
C37 C38 H38 119.3
C44 C39 C40 116.6(6)
C44 C39 C20 121.1(5)
C40 C39 C20 122.3(6)
C41 C40 C39 122.4(7)
C41 C40 H40 118.8
C39 C40 H40 118.8
C42 C41 C40 119.9(8)
C42 C41 H41 120.0
C40 C41 H41 120.1
C43 C42 C41 119.9(7)
C43 C42 H42 120.0
C41 C42 H42 120.1
C42 C43 C44 121.2(7)
C42 C43 H43 119.5
C44 C43 H43 119.4
C39 C44 C43 119.8(7)
C39 C44 H44 120.1
C43 C44 H44 120.1
F6 C45 F5 105.3(6)
F6 C45 F4 105.5(6)
F5 C45 F4 101.2(6)
F6 C45 C2 116.8(5)
F5 C45 C2 113.6(5)
F4 C45 C2 112.9(5)
F3 C46 F2 106.9(6)
F3 C46 F1 105.2(7)
F2 C46 F1 102.4(6)
F3 C46 C3 114.1(6)
F2 C46 C3 113.5(6)
F1 C46 C3 113.7(6)
F12 C47 F11 104.4(6)
F12 C47 F10 106.1(5)
F11 C47 F10 104.1(6)
F12 C47 C12 114.6(6)
F11 C47 C12 113.8(5)
F10 C47 C12 112.8(6)
F8 C48 F9 107.8(6)
F8 C48 F7 104.1(5)
F9 C48 F7 102.1(6)
F8 C48 C13 114.0(6)
F9 C48 C13 114.9(5)
F7 C48 C13 112.8(5)
N1 C49 H49A 109.5
N1 C49 H49B 109.5
H49A C49 H49B 109.5
N1 C49 H49C 109.5
H49A C49 H49C 109.5
H49B C49 H49C 109.5
N2 C50 H50A 109.5
N2 C50 H50B 109.5
H50A C50 H50B 109.5
N2 C50 H50C 109.5
H50A C50 H50C 109.5
H50B C50 H50C 109.5
N3 C51 H51A 109.5
N3 C51 H51B 109.5
H51A C51 H51B 109.5
N3 C51 H51C 109.5
H51A C51 H51C 109.5
H51B C51 H51C 109.5
N4 C52 H52A 109.5
N4 C52 H52B 109.5
H52A C52 H52B 109.5
N4 C52 H52C 109.5
H52A C52 H52C 109.5
H52B C52 H52C 109.5
Cl2 C53 Cl1 87.4(8)
Cl1 C53' Cl2 84.9(8)
C53 Cl1 C53' 90.0(9)
C53 Cl2 C53' 90.7(9)

loop_
_geom_bond_atom_site_label_1
_geom_bond_atom_site_label_2
_geom_bond_distance
N1 C4 1.373(6)
N1 C1 1.381(6)
N1 C49 1.455(6)
N2 C9 1.405(6)
N2 C6 1.411(6)
N2 C50 1.453(6)
N3 C11 1.364(6)
N3 C14 1.385(6)
N3 C51 1.467(6)
N4 C16 1.398(6)
N4 C19 1.422(6)
N4 C52 1.460(6)
F1 C46 1.291(7)
F2 C46 1.296(7)
F3 C46 1.250(7)
F4 C45 1.303(6)
F5 C45 1.294(7)
F6 C45 1.279(7)
F7 C48 1.333(7)
F8 C48 1.293(7)
F9 C48 1.296(7)
F10 C47 1.312(7)
F11 C47 1.304(7)
F12 C47 1.299(7)
C1 C2 1.363(7)
C1 C20 1.468(7)
C2 C3 1.420(7)
C2 C45 1.457(8)
C3 C4 1.371(7)
C3 C46 1.484(8)
C4 C5 1.470(7)
C5 C6 1.371(7)
C5 C21 1.470(7)
C6 C7 1.453(7)
C7 C8 1.322(7)
C7 H7 0.9300
C8 C9 1.443(7)
C8 H8 0.9300
C9 C10 1.358(7)
C10 C11 1.462(7)
C10 C27 1.475(7)
C11 C12 1.392(6)
C12 C13 1.412(7)
C12 C47 1.473(8)
C13 C14 1.389(6)
C13 C48 1.466(7)
C14 C15 1.467(7)
C15 C16 1.373(7)
C15 C33 1.451(7)
C16 C17 1.443(7)
C17 C18 1.327(7)
C17 H17 0.9300
C18 C19 1.424(7)
C18 H18 0.9300
C19 C20 1.366(7)
C20 C39 1.486(7)
C21 C22 1.366(8)
C21 C26 1.401(8)
C22 C23 1.367(8)
C22 H22 0.9300
C23 C24 1.354(11)
C23 H23 0.9300
C24 C25 1.347(11)
C24 H24 0.9300
C25 C26 1.392(10)
C25 H25 0.9300
C26 H26 0.9300
C27 C32 1.372(8)
C27 C28 1.390(8)
C28 C29 1.367(9)
C28 H28 0.9300
C29 C30 1.341(11)
C29 H29 0.9300
C30 C31 1.382(11)
C30 H30 0.9300
C31 C32 1.396(9)
C31 H31 0.9300
C32 H32 0.9300
C33 C34 1.377(8)
C33 C38 1.380(8)
C34 C35 1.379(9)
C34 H34 0.9300
C35 C36 1.335(10)
C35 H35 0.9300
C36 C37 1.366(10)
C36 H36 0.9300
C37 C38 1.385(9)
C37 H37 0.9300
C38 H38 0.9300
C39 C44 1.381(8)
C39 C40 1.393(8)
C40 C41 1.369(9)
C40 H40 0.9300
C41 C42 1.345(10)
C41 H41 0.9300
C42 C43 1.350(10)
C42 H42 0.9300
C43 C44 1.402(9)
C43 H43 0.9300
C44 H44 0.9300
C49 H49A 0.9600
C49 H49B 0.9600
C49 H49C 0.9600
C50 H50A 0.9600
C50 H50B 0.9600
C50 H50C 0.9600
C51 H51A 0.9600
C51 H51B 0.9600
C51 H51C 0.9600
C52 H52A 0.9600
C52 H52B 0.9600
C52 H52C 0.9600
C53 Cl2 1.830(16)
C53 Cl1 1.871(16)
C53' Cl1 1.885(16)
C53' Cl2 1.902(16)

loop_
_geom_hbond_atom_site_label_D
_geom_hbond_atom_site_label_H
_geom_hbond_atom_site_label_A
_geom_hbond_distance_DH
_geom_hbond_distance_HA
_geom_hbond_distance_DA
_geom_hbond_angle_DHA
_geom_hbond_site_symmetry_A
C8 H8 F4 0.93 2.62 3.486(8) 155.1 2_545
C17 H17 F4 0.93 2.33 3.021(7) 131.2 4_666
C50 H50B F10 0.96 2.74 3.172(7) 107.9 3_556
C50 H50C F7 0.96 2.59 3.273(8) 128.2 3_556

loop_
_geom_torsion_atom_site_label_1
_geom_torsion_atom_site_label_2
_geom_torsion_atom_site_label_3
_geom_torsion_atom_site_label_4
_geom_torsion
C4 N1 C1 C2 -1.6(5)
C49 N1 C1 C2 167.8(4)
C4 N1 C1 C20 179.3(4)
C49 N1 C1 C20 -11.3(7)
N1 C1 C2 C3 1.3(5)
C20 C1 C2 C3 -179.7(5)
N1 C1 C2 C45 174.4(5)
C20 C1 C2 C45 -6.6(9)
C1 C2 C3 C4 -0.6(6)
C45 C2 C3 C4 -173.6(5)
C1 C2 C3 C46 177.9(5)
C45 C2 C3 C46 4.9(9)
C2 C3 C4 N1 -0.4(5)
C46 C3 C4 N1 -178.9(5)
C2 C3 C4 C5 -178.2(5)
C46 C3 C4 C5 3.3(9)
C1 N1 C4 C3 1.2(5)
C49 N1 C4 C3 -168.3(4)
C1 N1 C4 C5 179.4(4)
C49 N1 C4 C5 9.9(7)
C3 C4 C5 C6 -117.2(6)
N1 C4 C5 C6 65.2(6)
C3 C4 C5 C21 69.2(7)
N1 C4 C5 C21 -108.4(5)
C21 C5 C6 N2 -169.2(5)
C4 C5 C6 N2 17.6(8)
C21 C5 C6 C7 15.5(9)
C4 C5 C6 C7 -157.7(5)
C9 N2 C6 C5 -174.3(5)
C50 N2 C6 C5 43.5(7)
C9 N2 C6 C7 1.9(6)
C50 N2 C6 C7 -140.3(5)
C5 C6 C7 C8 173.6(6)
N2 C6 C7 C8 -2.4(6)
C6 C7 C8 C9 2.0(7)
C6 N2 C9 C10 173.1(5)
C50 N2 C9 C10 -44.5(7)
C6 N2 C9 C8 -0.8(6)
C50 N2 C9 C8 141.6(5)
C7 C8 C9 C10 -174.3(6)
C7 C8 C9 N2 -0.7(7)
N2 C9 C10 C11 -16.1(8)
C8 C9 C10 C11 156.3(5)
N2 C9 C10 C27 173.2(5)
C8 C9 C10 C27 -14.3(8)
C14 N3 C11 C12 -0.1(5)
C51 N3 C11 C12 170.1(4)
C14 N3 C11 C10 -177.9(4)
C51 N3 C11 C10 -7.7(7)
C9 C10 C11 N3 -61.1(7)
C27 C10 C11 N3 109.9(5)
C9 C10 C11 C12 121.8(6)
C27 C10 C11 C12 -67.2(7)
N3 C11 C12 C13 -0.7(5)
C10 C11 C12 C13 176.7(5)
N3 C11 C12 C47 -179.6(5)
C10 C11 C12 C47 -2.2(9)
C11 C12 C13 C14 1.3(6)
C47 C12 C13 C14 -179.9(5)
C11 C12 C13 C48 176.4(5)
C47 C12 C13 C48 -4.8(9)
C11 N3 C14 C13 0.9(5)
C51 N3 C14 C13 -169.3(5)
C11 N3 C14 C15 177.9(4)
C51 N3 C14 C15 7.7(7)
C12 C13 C14 N3 -1.3(5)
C48 C13 C14 N3 -176.7(5)
C12 C13 C14 C15 -177.8(5)
C48 C13 C14 C15 6.8(9)
N3 C14 C15 C16 61.7(7)
C13 C14 C15 C16 -122.3(6)
N3 C14 C15 C33 -108.4(5)
C13 C14 C15 C33 67.7(8)
C33 C15 C16 N4 -173.1(5)
C14 C15 C16 N4 17.0(8)
C33 C15 C16 C17 14.8(8)
C14 C15 C16 C17 -155.1(5)
C19 N4 C16 C15 -172.8(5)
C52 N4 C16 C15 37.2(8)
C19 N4 C16 C17 0.7(6)
C52 N4 C16 C17 -149.2(5)
C15 C16 C17 C18 172.4(5)
N4 C16 C17 C18 -1.0(6)
C16 C17 C18 C19 0.9(7)
C16 N4 C19 C20 174.0(5)
C52 N4 C19 C20 -36.6(8)
C16 N4 C19 C18 -0.2(5)
C52 N4 C19 C18 149.2(5)
C17 C18 C19 C20 -174.2(6)
C17 C18 C19 N4 -0.5(6)
N4 C19 C20 C1 -19.2(8)
C18 C19 C20 C1 153.6(5)
N4 C19 C20 C39 170.3(5)
C18 C19 C20 C39 -17.0(9)
C2 C1 C20 C19 117.9(6)
N1 C1 C20 C19 -63.2(7)
C2 C1 C20 C39 -71.3(7)
N1 C1 C20 C39 107.6(6)
C6 C5 C21 C22 -142.1(6)
C4 C5 C21 C22 31.3(7)
C6 C5 C21 C26 38.8(8)
C4 C5 C21 C26 -147.7(6)
C26 C21 C22 C23 -0.1(9)
C5 C21 C22 C23 -179.2(6)
C21 C22 C23 C24 0.7(11)
C22 C23 C24 C25 -1.0(13)
C23 C24 C25 C26 0.8(15)
C24 C25 C26 C21 -0.3(13)
C22 C21 C26 C25 0.0(10)
C5 C21 C26 C25 179.0(7)
C9 C10 C27 C32 142.2(6)
C11 C10 C27 C32 -28.8(7)
C9 C10 C27 C28 -38.4(8)
C11 C10 C27 C28 150.6(5)
C32 C27 C28 C29 -1.9(9)
C10 C27 C28 C29 178.7(6)
C27 C28 C29 C30 0.5(12)
C28 C29 C30 C31 2.0(13)
C29 C30 C31 C32 -2.9(13)
C28 C27 C32 C31 0.9(9)
C10 C27 C32 C31 -179.7(6)
C30 C31 C32 C27 1.5(11)
C16 C15 C33 C34 40.4(8)
C14 C15 C33 C34 -149.4(5)
C16 C15 C33 C38 -138.8(6)
C14 C15 C33 C38 31.3(8)
C38 C33 C34 C35 2.5(9)
C15 C33 C34 C35 -176.8(6)
C33 C34 C35 C36 -0.2(12)
C34 C35 C36 C37 -2.1(14)
C35 C36 C37 C38 2.0(13)
C34 C33 C38 C37 -2.6(9)
C15 C33 C38 C37 176.7(6)
C36 C37 C38 C33 0.4(11)
C19 C20 C39 C44 142.5(6)
C1 C20 C39 C44 -28.2(8)
C19 C20 C39 C40 -37.0(8)
C1 C20 C39 C40 152.2(5)
C44 C39 C40 C41 -4.2(9)
C20 C39 C40 C41 175.4(6)
C39 C40 C41 C42 4.9(10)
C40 C41 C42 C43 -3.6(11)
C41 C42 C43 C44 1.8(12)
C40 C39 C44 C43 2.2(9)
C20 C39 C44 C43 -177.4(6)
C42 C43 C44 C39 -1.1(10)
C1 C2 C45 F6 -107.1(7)
C3 C2 C45 F6 64.7(8)
C1 C2 C45 F5 15.8(9)
C3 C2 C45 F5 -172.4(5)
C1 C2 C45 F4 130.3(6)
C3 C2 C45 F4 -57.8(8)
C4 C3 C46 F3 -112.9(8)
C2 C3 C46 F3 68.9(9)
C4 C3 C46 F2 9.9(8)
C2 C3 C46 F2 -168.3(5)
C4 C3 C46 F1 126.4(7)
C2 C3 C46 F1 -51.8(9)
C11 C12 C47 F12 104.9(7)
C13 C12 C47 F12 -73.7(8)
C11 C12 C47 F11 -15.2(9)
C13 C12 C47 F11 166.2(5)
C11 C12 C47 F10 -133.5(6)
C13 C12 C47 F10 47.9(8)
C14 C13 C48 F8 -136.9(6)
C12 C13 C48 F8 48.6(9)
C14 C13 C48 F9 -11.8(9)
C12 C13 C48 F9 173.7(5)
C14 C13 C48 F7 104.6(6)
C12 C13 C48 F7 -69.8(8)
Cl2 C53 Cl1 C53' -20.1(11)
Cl2 C53' Cl1 C53 19.4(11)
Cl1 C53 Cl2 C53' 20.0(11)
Cl1 C53' Cl2 C53 -19.9(11)
